data_1516586
loop_
_publ_author_name
'Han, Seo-Jung'
'Vogt, Florian'
'Krishnan, Shyam'
'May, Jeremy A.'
'Gatti, Michele'
'Virgil, Scott C.'
'Stoltz, Brian M.'

_publ_section_title
;
 A diastereodivergent synthetic strategy for the syntheses of communesin f
 and perophoramidine.
;
_journal_issue 12
_journal_name_full 'Organic letters'
_journal_page_first 3316
_journal_page_last 3319
_journal_paper_doi 10.1021/ol5013263
_journal_volume 16
_journal_year 2014
_chemical_formula_moiety 'C34 H45 Br N2 O6 Si'
_chemical_formula_sum 'C34 H45 Br N2 O6 Si'
_chemical_formula_weight 685.72
_chemical_name_systematic
;
 ?
;
_space_group_crystal_system triclinic
_space_group_IT_number 2
_space_group_name_Hall '-P 1'
_space_group_name_H-M_alt 'P -1'
_symmetry_space_group_name_Hall '-P 1'
_symmetry_space_group_name_H-M 'P -1'
_atom_sites_solution_hydrogens difmap
_audit_creation_date 2013-10-16
_audit_creation_method
;
Olex2 1.2
(compiled 2013.09.17 svn.r2790 for OlexSys, GUI svn.r4601),
 SHELXL-2013,
 and manual edit
;
_cell_angle_alpha 99.073(2)
_cell_angle_beta 94.101(3)
_cell_angle_gamma 91.448(2)
_cell_formula_units_Z 2
_cell_length_a 8.0482(4)
_cell_length_b 14.1277(8)
_cell_length_c 15.3665(8)
_cell_measurement_reflns_used 9950
_cell_measurement_temperature 100
_cell_measurement_theta_max 27.86
_cell_measurement_theta_min 2.54
_cell_volume 1719.75(16)
_computing_cell_refinement 'SAINT V8.32B (Bruker-AXS, 2007)'
_computing_data_collection 'APEX2 2013.6-2 (Bruker-AXS, 2007)'
_computing_data_reduction 'SAINT V8.32B (Bruker-AXS, 2007)'
_computing_molecular_graphics 'DIAMOND 3 (Crystal Impact, 1999)'
_computing_publication_material
;
O. V. Dolomanov, L. J. Bourhis, R. J. Gildea, J. A. K. Howard and H. Puschmann,
OLEX2: a complete structure solution, refinement and analysis program.
J. Appl. Cryst. (2009). 42, 339-341.
 and SHELXTL (Bruker-AXS, 2007)
;
_computing_structure_refinement 'SHELXL-2013/2 (Sheldrick, 2013)'
_computing_structure_solution 'SHELXT (Sheldrick, 2012)'
_diffrn_ambient_temperature 100
_diffrn_detector_area_resol_mean 8.33
_diffrn_measured_fraction_theta_full 1.000
_diffrn_measured_fraction_theta_max 0.772
_diffrn_measurement_device_type 'Bruker APEX-II CCD'
_diffrn_measurement_method '\f and \w scans'
_diffrn_radiation_type MoK\a
_diffrn_radiation_wavelength 0.71073
_diffrn_reflns_av_R_equivalents 0.0565
_diffrn_reflns_av_unetI/netI 0.0555
_diffrn_reflns_Laue_measured_fraction_full 1.000
_diffrn_reflns_Laue_measured_fraction_max 0.772
_diffrn_reflns_limit_h_max 11
_diffrn_reflns_limit_h_min -13
_diffrn_reflns_limit_k_max 21
_diffrn_reflns_limit_k_min -20
_diffrn_reflns_limit_l_max 23
_diffrn_reflns_limit_l_min -22
_diffrn_reflns_number 70933
_diffrn_reflns_point_group_measured_fraction_full 1.000
_diffrn_reflns_point_group_measured_fraction_max 0.772
_diffrn_reflns_theta_full 25.000
_diffrn_reflns_theta_max 35.323
_diffrn_reflns_theta_min 1.821
_diffrn_source_current 30
_diffrn_source_power 1.5
_diffrn_source_target Mo
_diffrn_source_voltage 50
_diffrn_standards_number 0
_exptl_absorpt_coefficient_mu 1.275
_exptl_absorpt_correction_T_max 1.0000
_exptl_absorpt_correction_T_min 0.8989
_exptl_absorpt_correction_type multi-scan
_exptl_absorpt_process_details
;
SADABS-2012/1 (Bruker,2012) was used for absorption correction.
wR2(int) was 0.0558 before and 0.0498 after correction.
The Ratio of minimum to maximum transmission is 0.8989.
The \l/2 correction factor is 0.0015.
;
_exptl_crystal_colour colourless
_exptl_crystal_colour_primary colourless
_exptl_crystal_density_diffrn 1.324
_exptl_crystal_description block
_exptl_crystal_F_000 720
_exptl_crystal_size_max 0.24
_exptl_crystal_size_mid 0.16
_exptl_crystal_size_min 0.11
_refine_diff_density_max 0.550
_refine_diff_density_min -0.508
_refine_diff_density_rms 0.073
_refine_ls_extinction_method none
_refine_ls_goodness_of_fit_ref 1.117
_refine_ls_hydrogen_treatment refall
_refine_ls_matrix_type full
_refine_ls_number_parameters 577
_refine_ls_number_reflns 11961
_refine_ls_number_restraints 0
_refine_ls_restrained_S_all 1.117
_refine_ls_R_factor_all 0.0754
_refine_ls_R_factor_gt 0.0402
_refine_ls_shift/su_max 0.003
_refine_ls_shift/su_mean 0.000
_refine_ls_structure_factor_coef Fsqd
_refine_ls_weighting_details 'w=1/[\s^2^(Fo^2^)+(0.0400P)^2^] where P=(Fo^2^+2Fc^2^)/3'
_refine_ls_weighting_scheme calc
_refine_ls_wR_factor_gt 0.0805
_refine_ls_wR_factor_ref 0.0892
_reflns_Friedel_coverage 0.000
_reflns_number_gt 8549
_reflns_number_total 11961
_reflns_threshold_expression 'I > 2\s(I)'
_cod_data_source_file ol5013263_si_004.cif
_cod_data_source_block a13146
_cod_depositor_comments
;
The following automatic conversions were performed:

'_diffrn_source_target' value 'MO' changed to 'Mo' according to
/usr/data/users/saulius/crontab/automatic-downloads/rss-feeds/ACS/lib/dictionaries/cif_core.dic
dictionary named 'cif_core.dic' version 2.4.2 from 2011-04-26.

Automatic conversion script
Id: cif_fix_values 2281 2013-09-26 08:29:07Z andrius 

 Adding full bibliography for 1516586--1516587.cif.
;
_cod_database_code 1516586
_shelx_space_group_comment
;
The symmetry employed for this shelxl refinement is uniquely defined
by the following loop, which should always be used as a source of
symmetry information in preference to the above space-group names.
They are only intended as comments.
;
_shelx_estimated_absorpt_t_max 0.872
_shelx_estimated_absorpt_t_min 0.749
_olex2_refinement_description
;
;

loop_
_space_group_symop_operation_xyz
'x, y, z'
'-x, -y, -z'

loop_
_atom_site_label
_atom_site_type_symbol
_atom_site_fract_x
_atom_site_fract_y
_atom_site_fract_z
_atom_site_U_iso_or_equiv
_atom_site_adp_type
_atom_site_occupancy
_atom_site_site_symmetry_order
_atom_site_calc_flag
Br1 Br 0.32598(2) -0.60954(2) -0.85609(2) 0.02494(5) Uani 1 1 d
Si1 Si 0.03798(5) -1.24291(3) -0.85604(3) 0.01424(8) Uani 1 1 d
O1 O -0.25595(14) -0.57670(8) -0.71814(9) 0.0278(3) Uani 1 1 d
O2 O -0.35506(13) -0.72229(8) -0.72700(8) 0.0218(2) Uani 1 1 d
O3 O -0.38387(13) -0.81671(7) -0.57184(7) 0.0200(2) Uani 1 1 d
O4 O -0.21478(12) -0.68524(7) -0.55608(7) 0.0171(2) Uani 1 1 d
O5 O -0.21994(13) -1.00639(7) -0.53911(7) 0.0173(2) Uani 1 1 d
O6 O 0.06662(12) -1.14894(7) -0.77580(7) 0.0163(2) Uani 1 1 d
N1 N -0.23945(15) -0.66342(9) -0.72336(9) 0.0175(3) Uani 1 1 d
N2 N -0.41680(14) -1.01842(8) -0.65616(8) 0.0146(2) Uani 1 1 d
C1 C -0.10412(16) -0.82997(9) -0.62280(9) 0.0115(3) Uani 1 1 d
C2 C -0.01182(16) -0.77446(9) -0.68473(9) 0.0117(3) Uani 1 1 d
C3 C -0.06880(17) -0.69929(10) -0.72763(10) 0.0138(3) Uani 1 1 d
C4 C 0.02900(19) -0.65079(10) -0.77880(10) 0.0166(3) Uani 1 1 d
H4 H -0.015(2) -0.6001(12) -0.8034(11) 0.015(4) Uiso 1 1 d
C5 C 0.19006(18) -0.67897(10) -0.79069(10) 0.0162(3) Uani 1 1 d
C6 C 0.25282(18) -0.75315(10) -0.75164(10) 0.0166(3) Uani 1 1 d
H6 H 0.362(2) -0.7705(13) -0.7558(12) 0.031(5) Uiso 1 1 d
C7 C 0.15406(17) -0.79766(10) -0.69862(10) 0.0140(3) Uani 1 1 d
H7 H 0.203(2) -0.8469(13) -0.6691(12) 0.022(4) Uiso 1 1 d
C8 C -0.25445(17) -0.77879(10) -0.58388(9) 0.0142(3) Uani 1 1 d
C9 C -0.3446(2) -0.62918(11) -0.51303(13) 0.0242(3) Uani 1 1 d
H9A H -0.369(2) -0.6538(13) -0.4588(12) 0.024(5) Uiso 1 1 d
H9B H -0.445(2) -0.6364(13) -0.5547(12) 0.024(5) Uiso 1 1 d
C10 C -0.2758(2) -0.52859(11) -0.49059(13) 0.0256(4) Uani 1 1 d
H10 H -0.237(2) -0.5031(14) -0.5423(14) 0.035(5) Uiso 1 1 d
C11 C -0.2702(3) -0.47855(14) -0.41093(14) 0.0340(4) Uani 1 1 d
H11A H -0.313(3) -0.5045(15) -0.3616(15) 0.041(6) Uiso 1 1 d
H11B H -0.227(3) -0.4145(17) -0.3986(15) 0.051(7) Uiso 1 1 d
C12 C 0.01423(19) -0.83760(10) -0.53815(10) 0.0157(3) Uani 1 1 d
H12A H -0.048(2) -0.8623(13) -0.5013(12) 0.022(5) Uiso 1 1 d
H12B H 0.100(2) -0.8843(12) -0.5519(11) 0.016(4) Uiso 1 1 d
C13 C 0.10207(19) -0.74707(11) -0.49058(10) 0.0186(3) Uani 1 1 d
H13 H 0.036(2) -0.6956(14) -0.4692(13) 0.034(5) Uiso 1 1 d
C14 C 0.2624(2) -0.73824(13) -0.46979(12) 0.0259(4) Uani 1 1 d
H14A H 0.333(2) -0.7875(15) -0.4900(13) 0.037(6) Uiso 1 1 d
H14B H 0.309(2) -0.6824(13) -0.4324(12) 0.028(5) Uiso 1 1 d
C15 C -0.16460(16) -0.93462(9) -0.67187(9) 0.0108(2) Uani 1 1 d
C16 C -0.28949(17) -0.93588(9) -0.75110(9) 0.0125(3) Uani 1 1 d
C17 C -0.27606(19) -0.90420(11) -0.83099(10) 0.0169(3) Uani 1 1 d
H17 H -0.174(2) -0.8736(13) -0.8421(11) 0.020(4) Uiso 1 1 d
C18 C -0.4123(2) -0.91757(11) -0.89379(11) 0.0214(3) Uani 1 1 d
H18 H -0.408(2) -0.8935(13) -0.9476(13) 0.028(5) Uiso 1 1 d
C19 C -0.5578(2) -0.96398(12) -0.87746(11) 0.0224(3) Uani 1 1 d
H19 H -0.647(2) -0.9755(14) -0.9202(13) 0.032(5) Uiso 1 1 d
C20 C -0.57135(18) -0.99969(11) -0.79882(11) 0.0193(3) Uani 1 1 d
H20 H -0.670(2) -1.0329(12) -0.7883(11) 0.018(4) Uiso 1 1 d
C21 C -0.43520(17) -0.98531(10) -0.73692(9) 0.0141(3) Uani 1 1 d
C22 C -0.26660(17) -0.98815(9) -0.61110(9) 0.0126(3) Uani 1 1 d
C23 C -0.5490(2) -1.06480(14) -0.61734(12) 0.0263(4) Uani 1 1 d
H23A H -0.633(3) -1.0157(16) -0.5965(15) 0.050(6) Uiso 1 1 d
H23B H -0.509(3) -1.0860(16) -0.5658(16) 0.045(6) Uiso 1 1 d
H23C H -0.609(3) -1.1114(17) -0.6549(16) 0.053(7) Uiso 1 1 d
C24 C -0.01756(17) -0.99863(10) -0.70048(10) 0.0132(3) Uani 1 1 d
H24A H 0.029(2) -0.9761(12) -0.7499(11) 0.017(4) Uiso 1 1 d
H24B H 0.060(2) -0.9958(11) -0.6510(11) 0.012(4) Uiso 1 1 d
C25 C -0.06929(18) -1.10380(10) -0.73196(10) 0.0156(3) Uani 1 1 d
H25A H -0.093(2) -1.1348(12) -0.6825(11) 0.016(4) Uiso 1 1 d
H25B H -0.171(2) -1.1085(12) -0.7711(11) 0.017(4) Uiso 1 1 d
C26 C -0.08262(19) -1.33967(10) -0.81359(10) 0.0175(3) Uani 1 1 d
H26 H -0.180(2) -1.3101(12) -0.7941(12) 0.021(4) Uiso 1 1 d
C27 C 0.0028(2) -1.37129(13) -0.73081(12) 0.0260(4) Uani 1 1 d
H27A H 0.098(2) -1.4145(14) -0.7440(12) 0.029(5) Uiso 1 1 d
H27B H -0.083(2) -1.4103(14) -0.7024(13) 0.036(5) Uiso 1 1 d
H27C H 0.042(2) -1.3180(14) -0.6892(13) 0.028(5) Uiso 1 1 d
C28 C -0.1340(3) -1.42671(12) -0.88379(12) 0.0271(4) Uani 1 1 d
H28A H -0.199(2) -1.4094(14) -0.9345(13) 0.033(5) Uiso 1 1 d
H28B H -0.216(3) -1.4721(15) -0.8626(14) 0.039(6) Uiso 1 1 d
H28C H -0.038(3) -1.4653(15) -0.9029(13) 0.037(6) Uiso 1 1 d
C29 C 0.25724(19) -1.27028(12) -0.88509(12) 0.0235(3) Uani 1 1 d
H29 H 0.304(2) -1.2084(13) -0.8935(12) 0.024(5) Uiso 1 1 d
C30 C 0.3670(2) -1.30398(16) -0.81153(16) 0.0365(5) Uani 1 1 d
H30A H 0.359(3) -1.2656(16) -0.7511(15) 0.047(6) Uiso 1 1 d
H30B H 0.483(3) -1.3045(17) -0.8262(17) 0.065(8) Uiso 1 1 d
H30C H 0.338(3) -1.3718(17) -0.8061(15) 0.048(6) Uiso 1 1 d
C31 C 0.2672(3) -1.33916(19) -0.97241(17) 0.0468(6) Uani 1 1 d
H31A H 0.218(3) -1.3949(19) -0.9721(16) 0.057(8) Uiso 1 1 d
H31B H 0.381(3) -1.3467(16) -0.9859(15) 0.048(6) Uiso 1 1 d
H31C H 0.203(3) -1.3172(18) -1.0226(17) 0.059(8) Uiso 1 1 d
C32 C -0.0836(2) -1.21043(11) -0.95592(11) 0.0214(3) Uani 1 1 d
H32 H -0.067(2) -1.2612(13) -1.0029(13) 0.027(5) Uiso 1 1 d
C33 C -0.0047(3) -1.12305(17) -0.98671(16) 0.0404(5) Uani 1 1 d
H33A H -0.006(3) -1.063(2) -0.9396(19) 0.081(9) Uiso 1 1 d
H33B H -0.054(3) -1.1133(16) -1.0430(16) 0.048(6) Uiso 1 1 d
H33C H 0.106(3) -1.1341(16) -0.9989(15) 0.050(7) Uiso 1 1 d
C34 C -0.2704(2) -1.19616(14) -0.94830(13) 0.0277(4) Uani 1 1 d
H34A H -0.322(3) -1.2492(16) -0.9292(14) 0.044(6) Uiso 1 1 d
H34B H -0.327(3) -1.1930(15) -1.0089(15) 0.045(6) Uiso 1 1 d
H34C H -0.296(3) -1.1376(16) -0.9126(14) 0.041(6) Uiso 1 1 d

loop_
_atom_site_aniso_label
_atom_site_aniso_U_11
_atom_site_aniso_U_22
_atom_site_aniso_U_33
_atom_site_aniso_U_23
_atom_site_aniso_U_13
_atom_site_aniso_U_12
Br1 0.02598(9) 0.02688(9) 0.02332(9) 0.00767(6) 0.00679(6) -0.00974(6)
Si1 0.01470(19) 0.00922(18) 0.0183(2) -0.00023(15) 0.00375(15) -0.00045(14)
O1 0.0246(6) 0.0146(5) 0.0478(8) 0.0137(5) 0.0054(5) 0.0060(4)
O2 0.0126(5) 0.0203(6) 0.0324(6) 0.0062(5) -0.0030(4) -0.0023(4)
O3 0.0173(5) 0.0134(5) 0.0296(6) 0.0008(4) 0.0099(4) 0.0003(4)
O4 0.0150(5) 0.0092(5) 0.0260(6) -0.0020(4) 0.0038(4) 0.0019(4)
O5 0.0189(5) 0.0162(5) 0.0179(5) 0.0061(4) 0.0030(4) -0.0003(4)
O6 0.0137(5) 0.0103(5) 0.0237(6) -0.0030(4) 0.0052(4) 0.0019(4)
N1 0.0146(6) 0.0161(6) 0.0228(7) 0.0073(5) -0.0006(5) 0.0015(5)
N2 0.0124(5) 0.0122(6) 0.0189(6) 0.0012(5) 0.0034(5) -0.0027(4)
C1 0.0119(6) 0.0084(6) 0.0141(6) 0.0013(5) 0.0017(5) 0.0011(5)
C2 0.0118(6) 0.0090(6) 0.0135(6) 0.0000(5) -0.0008(5) -0.0026(5)
C3 0.0115(6) 0.0109(6) 0.0184(7) 0.0017(5) -0.0006(5) -0.0010(5)
C4 0.0193(7) 0.0130(7) 0.0176(7) 0.0044(6) -0.0014(6) -0.0027(5)
C5 0.0178(7) 0.0149(7) 0.0156(7) 0.0017(5) 0.0029(6) -0.0069(5)
C6 0.0121(7) 0.0152(7) 0.0211(7) -0.0011(6) 0.0018(6) -0.0026(5)
C7 0.0131(6) 0.0105(6) 0.0175(7) 0.0007(5) -0.0005(5) -0.0007(5)
C8 0.0163(7) 0.0100(6) 0.0164(7) 0.0014(5) 0.0017(5) 0.0008(5)
C9 0.0204(8) 0.0150(7) 0.0354(10) -0.0050(7) 0.0071(7) 0.0054(6)
C10 0.0249(8) 0.0145(7) 0.0351(10) -0.0036(7) 0.0014(7) 0.0048(6)
C11 0.0428(11) 0.0201(9) 0.0350(11) -0.0042(8) -0.0088(9) 0.0060(8)
C12 0.0171(7) 0.0147(7) 0.0154(7) 0.0038(6) -0.0007(6) -0.0014(6)
C13 0.0211(7) 0.0156(7) 0.0173(7) -0.0021(6) 0.0001(6) 0.0012(6)
C14 0.0212(8) 0.0230(8) 0.0300(9) -0.0044(7) -0.0008(7) -0.0031(7)
C15 0.0112(6) 0.0076(6) 0.0135(6) 0.0010(5) 0.0014(5) -0.0010(5)
C16 0.0131(6) 0.0083(6) 0.0153(7) -0.0002(5) -0.0001(5) 0.0013(5)
C17 0.0193(7) 0.0142(7) 0.0169(7) 0.0015(5) 0.0008(6) 0.0003(6)
C18 0.0263(8) 0.0207(8) 0.0163(7) 0.0016(6) -0.0030(6) 0.0036(6)
C19 0.0199(8) 0.0222(8) 0.0209(8) -0.0060(6) -0.0067(6) 0.0044(6)
C20 0.0139(7) 0.0160(7) 0.0251(8) -0.0051(6) 0.0006(6) 0.0006(6)
C21 0.0139(6) 0.0106(6) 0.0170(7) -0.0022(5) 0.0039(5) 0.0017(5)
C22 0.0133(6) 0.0065(6) 0.0174(7) -0.0008(5) 0.0040(5) 0.0007(5)
C23 0.0201(8) 0.0344(10) 0.0239(9) 0.0043(8) 0.0041(7) -0.0137(7)
C24 0.0112(6) 0.0104(6) 0.0175(7) 0.0000(5) 0.0022(5) 0.0006(5)
C25 0.0140(7) 0.0104(6) 0.0223(8) -0.0004(6) 0.0068(6) 0.0017(5)
C26 0.0195(7) 0.0115(7) 0.0216(8) 0.0023(6) 0.0028(6) -0.0009(6)
C27 0.0359(10) 0.0214(8) 0.0209(8) 0.0059(7) -0.0003(7) -0.0047(7)
C28 0.0409(10) 0.0136(7) 0.0254(9) 0.0045(6) -0.0068(8) -0.0075(7)
C29 0.0182(7) 0.0175(8) 0.0326(9) -0.0049(7) 0.0084(7) -0.0009(6)
C30 0.0214(9) 0.0371(11) 0.0519(13) 0.0075(10) 0.0060(8) 0.0067(8)
C31 0.0297(11) 0.0476(14) 0.0534(15) -0.0272(11) 0.0171(10) -0.0023(10)
C32 0.0273(8) 0.0168(7) 0.0207(8) 0.0046(6) 0.0035(6) -0.0014(6)
C33 0.0459(13) 0.0424(12) 0.0378(12) 0.0245(10) 0.0012(10) -0.0117(10)
C34 0.0300(9) 0.0259(9) 0.0283(9) 0.0088(8) -0.0020(7) 0.0056(7)

loop_
_atom_type_symbol
_atom_type_description
_atom_type_scat_dispersion_real
_atom_type_scat_dispersion_imag
_atom_type_scat_source
C C 0.0033 0.0016 'International Tables Vol C Tables 4.2.6.8 and 6.1.1.4'
H H 0.0000 0.0000 'International Tables Vol C Tables 4.2.6.8 and 6.1.1.4'
Br Br -0.2901 2.4595 'International Tables Vol C Tables 4.2.6.8 and 6.1.1.4'
N N 0.0061 0.0033 'International Tables Vol C Tables 4.2.6.8 and 6.1.1.4'
O O 0.0106 0.0060 'International Tables Vol C Tables 4.2.6.8 and 6.1.1.4'
Si Si 0.0817 0.0704 'International Tables Vol C Tables 4.2.6.8 and 6.1.1.4'

loop_
_exptl_crystal_face_index_h
_exptl_crystal_face_index_k
_exptl_crystal_face_index_l
_exptl_crystal_face_perp_dist
0.00 1.00 0.00 0.0490
0.00 -1.00 0.00 0.0540
-2.00 2.00 1.00 0.0930
-2.00 -1.00 1.00 0.1100
0.00 -1.00 2.00 0.0770
0.00 1.00 -2.00 0.0630
2.00 0.00 -1.00 0.0710
-1.00 1.00 -2.00 0.0990
0.00 -2.00 -1.00 0.0460
0.00 2.00 1.00 0.0560
0.00 -1.00 -2.00 0.0420
0.00 1.00 2.00 0.0590
1.00 0.00 1.00 0.1020
-2.00 -1.00 2.00 0.1020

loop_
_geom_angle_atom_site_label_1
_geom_angle_atom_site_label_2
_geom_angle_atom_site_label_3
_geom_angle
O6 Si1 C26 108.45(6)
O6 Si1 C29 102.78(6)
O6 Si1 C32 111.24(6)
C26 Si1 C29 116.69(7)
C26 Si1 C32 108.76(7)
C32 Si1 C29 108.83(8)
C8 O4 C9 115.62(11)
C25 O6 Si1 122.38(9)
O1 N1 C3 117.69(12)
O2 N1 O1 124.37(12)
O2 N1 C3 117.93(12)
C21 N2 C23 124.40(13)
C22 N2 C21 111.59(11)
C22 N2 C23 123.24(13)
C2 C1 C12 109.54(11)
C2 C1 C15 111.12(11)
C8 C1 C2 114.19(11)
C8 C1 C12 102.89(11)
C8 C1 C15 108.71(11)
C12 C1 C15 110.07(11)
C3 C2 C1 128.63(12)
C3 C2 C7 113.94(12)
C7 C2 C1 117.37(12)
C2 C3 N1 123.50(12)
C4 C3 N1 112.78(12)
C4 C3 C2 123.72(13)
C3 C4 H4 119.1(10)
C5 C4 C3 118.92(14)
C5 C4 H4 121.9(10)
C4 C5 Br1 118.87(11)
C6 C5 Br1 120.73(11)
C6 C5 C4 120.31(13)
C5 C6 H6 121.7(12)
C5 C6 C7 119.26(13)
C7 C6 H6 118.9(12)
C2 C7 H7 118.4(10)
C6 C7 C2 123.79(13)
C6 C7 H7 117.8(10)
O3 C8 O4 123.79(13)
O3 C8 C1 125.80(12)
O4 C8 C1 110.08(11)
O4 C9 H9A 109.4(10)
O4 C9 H9B 107.4(10)
O4 C9 C10 106.28(13)
H9A C9 H9B 110.0(15)
C10 C9 H9A 109.9(11)
C10 C9 H9B 113.6(11)
C9 C10 H10 113.0(12)
C11 C10 C9 123.47(19)
C11 C10 H10 123.5(12)
C10 C11 H11A 121.9(13)
C10 C11 H11B 121.7(14)
H11A C11 H11B 116.4(19)
C1 C12 H12A 106.2(12)
C1 C12 H12B 111.1(10)
H12A C12 H12B 105.2(15)
C13 C12 C1 117.48(12)
C13 C12 H12A 109.4(12)
C13 C12 H12B 106.9(10)
C12 C13 H13 117.6(12)
C14 C13 C12 124.11(15)
C14 C13 H13 118.0(12)
C13 C14 H14A 120.7(13)
C13 C14 H14B 120.4(11)
H14A C14 H14B 118.9(17)
C16 C15 C1 114.67(11)
C16 C15 C22 101.34(11)
C16 C15 C24 108.87(11)
C22 C15 C1 110.99(11)
C24 C15 C1 112.86(11)
C24 C15 C22 107.29(11)
C17 C16 C15 131.56(13)
C17 C16 C21 119.36(13)
C21 C16 C15 108.89(12)
C16 C17 H17 119.5(11)
C16 C17 C18 119.06(15)
C18 C17 H17 121.4(11)
C17 C18 H18 120.6(12)
C19 C18 C17 120.73(15)
C19 C18 H18 118.7(12)
C18 C19 H19 120.8(12)
C18 C19 C20 121.03(15)
C20 C19 H19 118.1(12)
C19 C20 H20 121.0(11)
C21 C20 C19 117.51(14)
C21 C20 H20 121.4(11)
N2 C21 C16 110.02(12)
C20 C21 N2 127.73(13)
C20 C21 C16 122.21(14)
O5 C22 N2 124.97(13)
O5 C22 C15 126.91(12)
N2 C22 C15 107.94(12)
N2 C23 H23A 109.3(13)
N2 C23 H23B 110.9(14)
N2 C23 H23C 115.0(15)
H23A C23 H23B 103.8(18)
H23A C23 H23C 104.9(19)
H23B C23 H23C 112(2)
C15 C24 H24A 108.7(10)
C15 C24 H24B 107.9(10)
H24A C24 H24B 112.9(14)
C25 C24 C15 113.74(11)
C25 C24 H24A 106.1(10)
C25 C24 H24B 107.7(10)
O6 C25 C24 107.63(11)
O6 C25 H25A 109.7(10)
O6 C25 H25B 111.7(10)
C24 C25 H25A 110.4(10)
C24 C25 H25B 109.9(10)
H25A C25 H25B 107.5(14)
Si1 C26 H26 104.7(11)
C27 C26 Si1 113.72(11)
C27 C26 H26 104.7(11)
C28 C26 Si1 114.04(11)
C28 C26 H26 108.3(11)
C28 C26 C27 110.66(13)
C26 C27 H27A 113.3(11)
C26 C27 H27B 108.8(11)
C26 C27 H27C 111.1(12)
H27A C27 H27B 106.3(15)
H27A C27 H27C 108.5(16)
H27B C27 H27C 108.7(15)
C26 C28 H28A 112.5(12)
C26 C28 H28B 112.6(12)
C26 C28 H28C 112.8(12)
H28A C28 H28B 100.8(16)
H28A C28 H28C 110.9(16)
H28B C28 H28C 106.5(16)
Si1 C29 H29 103.4(10)
C30 C29 Si1 114.40(13)
C30 C29 H29 107.0(11)
C30 C29 C31 110.15(17)
C31 C29 Si1 114.10(13)
C31 C29 H29 107.0(11)
C29 C30 H30A 114.8(13)
C29 C30 H30B 110.0(15)
C29 C30 H30C 111.3(13)
H30A C30 H30B 109.4(19)
H30A C30 H30C 106.0(18)
H30B C30 H30C 104.8(19)
C29 C31 H31A 112.5(17)
C29 C31 H31B 110.3(14)
C29 C31 H31C 112.4(14)
H31A C31 H31B 111(2)
H31A C31 H31C 101(2)
H31B C31 H31C 109(2)
Si1 C32 H32 105.3(11)
C33 C32 Si1 111.67(13)
C33 C32 H32 103.1(11)
C33 C32 C34 109.47(16)
C34 C32 Si1 116.52(12)
C34 C32 H32 109.8(11)
C32 C33 H33A 111.4(16)
C32 C33 H33B 111.6(14)
C32 C33 H33C 110.4(14)
H33A C33 H33B 112(2)
H33A C33 H33C 108(2)
H33B C33 H33C 102.1(19)
C32 C34 H34A 111.1(13)
C32 C34 H34B 109.4(12)
C32 C34 H34C 114.4(13)
H34A C34 H34B 105.6(18)
H34A C34 H34C 110.8(18)
H34B C34 H34C 104.9(17)

loop_
_geom_bond_atom_site_label_1
_geom_bond_atom_site_label_2
_geom_bond_distance
Br1 C5 1.8927(14)
Si1 O6 1.6623(10)
Si1 C26 1.8817(15)
Si1 C29 1.8856(16)
Si1 C32 1.8850(17)
O1 N1 1.2263(16)
O2 N1 1.2245(16)
O3 C8 1.1986(17)
O4 C8 1.3462(16)
O4 C9 1.4600(18)
O5 C22 1.2110(17)
O6 C25 1.4361(16)
N1 C3 1.4782(18)
N2 C21 1.3931(19)
N2 C22 1.3727(18)
N2 C23 1.4476(19)
C1 C2 1.5425(19)
C1 C8 1.5348(19)
C1 C12 1.576(2)
C1 C15 1.5971(18)
C2 C3 1.4053(19)
C2 C7 1.4058(19)
C3 C4 1.392(2)
C4 H4 0.929(17)
C4 C5 1.382(2)
C5 C6 1.377(2)
C6 H6 0.921(19)
C6 C7 1.386(2)
C7 H7 0.966(18)
C9 H9A 0.982(19)
C9 H9B 0.986(19)
C9 C10 1.491(2)
C10 H10 0.99(2)
C10 C11 1.311(3)
C11 H11A 0.97(2)
C11 H11B 0.95(2)
C12 H12A 0.889(18)
C12 H12B 0.979(17)
C12 C13 1.502(2)
C13 H13 0.945(19)
C13 C14 1.305(2)
C14 H14A 0.94(2)
C14 H14B 0.951(19)
C15 C16 1.5199(19)
C15 C22 1.5552(19)
C15 C24 1.5539(19)
C16 C17 1.382(2)
C16 C21 1.3977(19)
C17 H17 0.954(18)
C17 C18 1.397(2)
C18 H18 0.945(19)
C18 C19 1.385(2)
C19 H19 0.93(2)
C19 C20 1.391(2)
C20 H20 0.946(18)
C20 C21 1.388(2)
C23 H23A 1.01(2)
C23 H23B 0.93(2)
C23 H23C 0.91(2)
C24 H24A 0.964(17)
C24 H24B 0.946(17)
C24 C25 1.5258(19)
C25 H25A 0.962(17)
C25 H25B 0.974(17)
C26 H26 0.946(17)
C26 C27 1.536(2)
C26 C28 1.529(2)
C27 H27A 1.003(19)
C27 H27B 1.03(2)
C27 H27C 0.94(2)
C28 H28A 0.97(2)
C28 H28B 1.02(2)
C28 H28C 0.99(2)
C29 H29 0.972(19)
C29 C30 1.527(3)
C29 C31 1.537(3)
C30 H30A 1.01(2)
C30 H30B 0.98(3)
C30 H30C 1.00(2)
C31 H31A 0.88(3)
C31 H31B 0.96(2)
C31 H31C 0.99(3)
C32 H32 0.953(19)
C32 C33 1.529(2)
C32 C34 1.533(2)
C33 H33A 1.03(3)
C33 H33B 0.96(2)
C33 H33C 0.94(2)
C34 H34A 0.94(2)
C34 H34B 1.01(2)
C34 H34C 0.95(2)

loop_
_geom_hbond_atom_site_label_D
_geom_hbond_atom_site_label_H
_geom_hbond_atom_site_label_A
_geom_hbond_distance_DH
_geom_hbond_distance_HA
_geom_hbond_distance_DA
_geom_hbond_angle_DHA
_geom_hbond_site_symmetry_A
C6 H6 O2 0.921(19) 2.353(19) 3.1624(18) 146.6(16) 1_655
C23 H23A O5 1.01(2) 2.45(2) 3.197(2) 129.9(17) 2_434
